data_7248608
loop_
_publ_author_name
'Chen, Xi'
'Chen, Zi-tong'
'Xu, Shi-xian'
'Chen, Yuan'
'Tong, Jia-ping'
'Li, Bao'

_publ_section_title
;
 A self-assembled metal--organic framework for enhanced UO22+ fluorescence
 sensing: integration of an octa-nuclear zinc cluster with
 hexakis(4-carboxyphenoxy)cyclotriphosphazene
;
_journal_issue 25
_journal_name_full CrystEngComm
_journal_page_first 3341
_journal_page_last 3348
_journal_paper_doi 10.1039/D4CE00401A
_journal_volume 26
_journal_year 2024
_chemical_formula_moiety 'C42 H34 N3 O24 P3 Zn4'
_chemical_formula_sum 'C42 H34 N3 O24 P3 Zn4'
_chemical_formula_weight 1319.19
_space_group_crystal_system triclinic
_space_group_IT_number 2
_space_group_name_Hall '-P 1'
_space_group_name_H-M_alt 'P -1'
_atom_sites_solution_hydrogens mixed
_audit_creation_date 2024-04-19
_audit_creation_method
;
Olex2 1.5
(compiled 2024.02.16 svn.r378c4104 for OlexSys, GUI svn.r6928)
;
_audit_update_record
;
2024-04-19 deposited with the CCDC.	2024-05-13 downloaded from the CCDC.
;
_cell_angle_alpha 103.38(3)
_cell_angle_beta 95.61(3)
_cell_angle_gamma 99.79(3)
_cell_formula_units_Z 2
_cell_length_a 7.3860(15)
_cell_length_b 15.868(3)
_cell_length_c 19.198(4)
_cell_measurement_reflns_used 1328
_cell_measurement_temperature 293(2)
_cell_measurement_theta_max 15.36
_cell_measurement_theta_min 2.81
_cell_volume 2134.9(9)
_computing_molecular_graphics 'Olex2 1.5 (Dolomanov et al., 2009)'
_computing_publication_material 'Olex2 1.5 (Dolomanov et al., 2009)'
_computing_structure_refinement 'SHELXL 2018/3 (Sheldrick, 2015)'
_diffrn_ambient_temperature 293(2)
_diffrn_measured_fraction_theta_full 0.936
_diffrn_measured_fraction_theta_max 0.896
_diffrn_measurement_device_type 'Bruker P4'
_diffrn_measurement_method '\w scans'
_diffrn_radiation_type MoK\a
_diffrn_radiation_wavelength 0.71073
_diffrn_reflns_av_R_equivalents 0
_diffrn_reflns_av_unetI/netI 0.0289
_diffrn_reflns_Laue_measured_fraction_full 0.936
_diffrn_reflns_Laue_measured_fraction_max 0.896
_diffrn_reflns_number 10412
_diffrn_reflns_point_group_measured_fraction_full 0.936
_diffrn_reflns_point_group_measured_fraction_max 0.896
_diffrn_reflns_theta_full 26.000
_diffrn_reflns_theta_max 29.242
_diffrn_reflns_theta_min 1.346
_exptl_absorpt_coefficient_mu 2.437
_exptl_absorpt_correction_type none
_exptl_crystal_colour colorless
_exptl_crystal_density_diffrn 2.052
_exptl_crystal_description block
_exptl_crystal_F_000 1328
_refine_diff_density_max 1.730
_refine_diff_density_min -2.507
_refine_diff_density_rms 0.201
_refine_ls_extinction_method none
_refine_ls_goodness_of_fit_ref 1.047
_refine_ls_hydrogen_treatment constr
_refine_ls_matrix_type full
_refine_ls_number_parameters 691
_refine_ls_number_reflns 10412
_refine_ls_number_restraints 24
_refine_ls_restrained_S_all 1.149
_refine_ls_R_factor_all 0.0838
_refine_ls_R_factor_gt 0.0777
_refine_ls_shift/su_max 0.001
_refine_ls_shift/su_mean 0.000
_refine_ls_structure_factor_coef Fsqd
_refine_ls_weighting_details 'w=1/[\s^2^(Fo^2^)+(0.1529P)^2^+6.8935P] where P=(Fo^2^+2Fc^2^)/3'
_refine_ls_weighting_scheme calc
_refine_ls_wR_factor_gt 0.2190
_refine_ls_wR_factor_ref 0.2251
_reflns_Friedel_coverage 0.000
_reflns_number_gt 9185
_reflns_number_total 10412
_reflns_threshold_expression 'I > 2\s(I)'
_cod_data_source_file d4ce00401a2.cif
_cod_data_source_block 1
_cod_depositor_comments 'Adding full bibliography for 7248608.cif.'
_cod_original_cell_volume 2134.9(8)
_cod_database_code 7248608
_shelx_shelxl_version_number 2018/3
_shelx_space_group_comment
;
The symmetry employed for this shelxl refinement is uniquely defined
by the following loop, which should always be used as a source of
symmetry information in preference to the above space-group names.
They are only intended as comments.
;
_olex2_refinement_description
;
1. Fixed Uiso
 At 1.2 times of:
  All C(H) groups, All O(H) groups
 At 1.5 times of:
  All O(H,H) groups
2. Restrained distances
 C2-C3 = C3-C4 = C4-C5 = C5-C6 = C6-C7 = C7-C2
 1.45 with sigma of 0.01
 C2-C4 = C3-C5 = C4-C6 = C5-C7 = C6-C2 = C7-C3
 2.45 with sigma of 0.02
 C9-C10 = C10-C11 = C11-C12 = C12-C13 = C13-C14 = C14-C9
 1.45 with sigma of 0.01
 C9-C11 = C10-C12 = C11-C13 = C12-C14 = C13-C9 = C14-C10
 2.45 with sigma of 0.02
3.a Rotating group:
 O21(H21A,H21B), O23(H23A,H23B), O20(H20A,H20B), O22(H22A,H22B)
3.b Ternary CH refined with riding coordinates:
 O24(H24), O19(H19)
3.c Aromatic/amide H refined with riding coordinates:
 C4(H4), C25(H25), C18(H18), C6(H6), C7(H7), C24(H24A), C20(H20), C27(H27),
 C39(H39), C17(H17), C10(H10), C41(H41), C14(H14), C3(H3), C11(H11), C13(H13),
 C21(H21), C38(H38), C28(H28), C42(H42), C32(H32), C34(H34), C35(H35), C31(H31)
;
_smtbx_masks_void_probe_radius 1.2
_smtbx_masks_void_truncation_radius 1.2
_olex2_submission_special_instructions 'No special instructions were received'

loop_
_space_group_symop_operation_xyz
'x, y, z'
'-x, -y, -z'

loop_
_atom_site_label
_atom_site_type_symbol
_atom_site_fract_x
_atom_site_fract_y
_atom_site_fract_z
_atom_site_U_iso_or_equiv
_atom_site_adp_type
_atom_site_occupancy
_atom_site_site_symmetry_order
_atom_site_calc_flag
_atom_site_refinement_flags_posn
_atom_site_refinement_flags_adp
_atom_site_refinement_flags_occupancy
_atom_site_disorder_assembly
_atom_site_disorder_group
Zn01 Zn 0.88503(8) 0.94074(3) 0.84556(3) 0.02990(16) Uani 1 1 d . . . . .
Zn02 Zn 1.17001(8) 0.97012(3) 0.98996(3) 0.02877(16) Uani 1 1 d . . . . .
Zn03 Zn -0.37957(8) -0.06710(4) 0.69845(3) 0.03101(16) Uani 1 1 d . . . . .
Zn04 Zn 0.00363(8) 0.10703(4) 0.30809(3) 0.03471(17) Uani 1 1 d . . . . .
P005 P 0.34621(18) 0.45702(8) 0.85856(7) 0.0302(3) Uani 1 1 d . . . . .
P006 P 0.40974(19) 0.43139(8) 0.72756(7) 0.0328(3) Uani 1 1 d . . . . .
P007 P 0.65115(19) 0.41082(8) 0.82382(8) 0.0321(3) Uani 1 1 d . . . . .
O9 O 0.3254(5) 0.5379(2) 0.90884(19) 0.0304(7) Uani 1 1 d . . . . .
O12 O 0.1997(5) 0.4010(2) 0.88276(19) 0.0315(7) Uani 1 1 d . . . . .
O1 O 1.0692(5) 0.8470(2) 0.95984(19) 0.0308(7) Uani 1 1 d . . . . .
O6 O 0.7024(5) 0.3266(2) 0.8276(2) 0.0346(8) Uani 1 1 d . . . . .
O8 O 0.6945(5) 0.9086(2) 0.97953(19) 0.0299(7) Uani 1 1 d . . . . .
O3 O 0.8398(5) 0.4624(2) 0.8469(2) 0.0344(8) Uani 1 1 d . . . . .
O2 O 0.9881(5) 0.8405(2) 0.8511(2) 0.0321(7) Uani 1 1 d . . . . .
O18 O 0.4521(5) 0.4984(2) 0.6867(2) 0.0352(8) Uani 1 1 d . . . . .
O24 O 0.1890(5) 0.1136(2) 0.25379(19) 0.0304(7) Uani 1 1 d . . . . .
H24 H 0.238268 0.176358 0.258551 0.036 Uiso 1 1 calc R U . . .
O4 O 0.1354(5) 0.0113(2) 0.81831(19) 0.0300(7) Uani 1 1 d . . . . .
O7 O 0.6515(5) 0.8864(2) 0.86816(19) 0.0302(7) Uani 1 1 d . . . . .
O19 O 0.9859(5) 1.0106(2) 0.93544(18) 0.0284(7) Uani 1 1 d . . . . .
H19 H 1.042836 1.068602 0.929639 0.034 Uiso 1 1 calc R U . . .
O10 O -0.2272(5) 0.0459(2) 0.72270(19) 0.0329(7) Uani 1 1 d . . . . .
O21 O 1.3292(5) 0.9547(2) 0.91436(19) 0.0310(7) Uani 1 1 d . . . . .
H21A H 1.370015 0.906391 0.911368 0.047 Uiso 1 1 d R U . . .
H21B H 1.422630 0.998331 0.924127 0.047 Uiso 1 1 d R U . . .
O11 O -0.2368(5) 0.0414(2) 0.82840(19) 0.0290(7) Uani 1 1 d . . . . .
O5 O 0.1532(5) -0.0008(2) 0.7100(2) 0.0340(8) Uani 1 1 d . . . . .
O23 O -0.5470(5) -0.0969(2) 0.7603(2) 0.0337(8) Uani 1 1 d . . . . .
H23A H -0.645610 -0.130900 0.735208 0.051 Uiso 1 1 d R U . . .
H23B H -0.575157 -0.050093 0.785063 0.051 Uiso 1 1 d R U . . .
O17 O 0.1506(5) 0.8167(2) 0.6913(2) 0.0379(8) Uani 1 1 d . . . . .
O20 O 1.3599(5) 0.9334(2) 1.0546(2) 0.0315(7) Uani 1 1 d . . . . .
H20A H 1.366707 0.879203 1.036718 0.047 Uiso 1 1 d R U . . .
H20B H 1.328472 0.938399 1.097164 0.047 Uiso 1 1 d R U . . .
O15 O 0.2831(5) 0.3576(2) 0.6757(2) 0.0373(8) Uani 1 1 d . . . . .
N00S N 0.5869(6) 0.4083(3) 0.7479(2) 0.0327(9) Uani 1 1 d . . . . .
O14 O 0.3952(6) 0.1592(3) 0.3865(2) 0.0407(9) Uani 1 1 d . . . . .
N00U N 0.2990(6) 0.4607(3) 0.7839(2) 0.0315(8) Uani 1 1 d . . . . .
O16 O -0.0972(6) 0.7266(3) 0.6658(3) 0.0420(9) Uani 1 1 d . . . . .
O22 O -0.5719(6) -0.0336(3) 0.6442(2) 0.0421(9) Uani 1 1 d . . . . .
H22A H -0.526633 0.006691 0.622470 0.063 Uiso 1 1 d R U . . .
H22B H -0.649415 -0.011475 0.671829 0.063 Uiso 1 1 d R U . . .
O13 O 0.1256(7) 0.1102(3) 0.3949(2) 0.0476(10) Uani 1 1 d . . . . .
N00Y N 0.5270(7) 0.4357(3) 0.8767(2) 0.0343(9) Uani 1 1 d . . . . .
C19 C 0.4079(7) 0.6165(3) 0.9082(3) 0.0330(10) Uani 1 1 d . . . . .
C4 C 0.9693(7) 0.5908(3) 0.9232(3) 0.0332(10) Uani 1 1 d D . . . .
H4 H 0.998569 0.562119 0.958614 0.040 Uiso 1 1 calc R U . . .
C1 C 1.0138(7) 0.8089(3) 0.8997(3) 0.0304(10) Uani 1 1 d . . . . .
C16 C 0.5546(7) 0.7773(3) 0.9166(3) 0.0305(10) Uani 1 1 d . . . . .
C25 C 0.0717(7) 0.2760(3) 0.8997(3) 0.0299(9) Uani 1 1 d . . . . .
H25 H 0.113858 0.299423 0.948823 0.036 Uiso 1 1 calc R U . . .
C18 C 0.5290(8) 0.6597(3) 0.9631(3) 0.0335(10) Uani 1 1 d . . . . .
H18 H 0.564953 0.632733 0.998891 0.040 Uiso 1 1 calc R U . . .
C26 C 0.1126(7) 0.3208(3) 0.8534(3) 0.0313(10) Uani 1 1 d . . . . .
C6 C 0.8324(8) 0.5845(3) 0.8059(3) 0.0376(11) Uani 1 1 d D . . . .
H6 H 0.771942 0.551169 0.760591 0.045 Uiso 1 1 calc R U . . .
C7 C 0.8773(7) 0.6723(3) 0.8203(3) 0.0352(11) Uani 1 1 d D . . . .
H7 H 0.843352 0.701394 0.785723 0.042 Uiso 1 1 calc R U . . .
C24 C -0.0296(7) 0.1977(3) 0.8760(3) 0.0309(10) Uani 1 1 d . . . . .
H24A H -0.064257 0.165418 0.908901 0.037 Uiso 1 1 calc R U . . .
C20 C 0.3597(7) 0.6507(3) 0.8578(3) 0.0328(10) Uani 1 1 d . . . . .
H20 H 0.271278 0.618375 0.818718 0.039 Uiso 1 1 calc R U . . .
C27 C 0.0601(8) 0.2887(3) 0.7859(3) 0.0355(11) Uani 1 1 d . . . . .
H27 H 0.091606 0.321820 0.753187 0.043 Uiso 1 1 calc R U . . .
C39 C 0.1718(8) 0.5350(3) 0.6750(3) 0.0357(11) Uani 1 1 d . . . . .
H39 H 0.110755 0.478251 0.673902 0.043 Uiso 1 1 calc R U . . .
C15 C 0.6386(7) 0.8646(3) 0.9221(3) 0.0301(10) Uani 1 1 d . . . . .
C23 C -0.0829(7) 0.1636(3) 0.8092(3) 0.0316(10) Uani 1 1 d . . . . .
C22 C -0.1903(7) 0.0780(3) 0.7847(3) 0.0304(10) Uani 1 1 d . . . . .
C17 C 0.5995(8) 0.7412(3) 0.9676(3) 0.0357(11) Uani 1 1 d . . . . .
H17 H 0.683354 0.774097 1.007909 0.043 Uiso 1 1 calc R U . . .
C33 C 0.2973(8) 0.3110(3) 0.6135(3) 0.0358(11) Uani 1 1 d . . . . .
C10 C 0.3946(7) 0.1536(3) 0.8544(3) 0.0348(11) Uani 1 1 d D . . . .
H10 H 0.355083 0.130446 0.891916 0.042 Uiso 1 1 calc R U . . .
C41 C 0.4342(8) 0.6316(3) 0.6773(3) 0.0386(12) Uani 1 1 d . . . . .
H41 H 0.562198 0.643507 0.678122 0.046 Uiso 1 1 calc R U . . .
C5 C 0.8767(7) 0.5452(3) 0.8583(3) 0.0345(11) Uani 1 1 d D . . . .
C14 C 0.3755(7) 0.1450(3) 0.7310(3) 0.0368(11) Uani 1 1 d D . . . .
H14 H 0.321908 0.116696 0.683598 0.044 Uiso 1 1 calc R U . . .
C3 C 1.0187(7) 0.6782(3) 0.9358(3) 0.0337(10) Uani 1 1 d D . . . .
H3 H 1.085825 0.711165 0.980097 0.040 Uiso 1 1 calc R U . . .
C11 C 0.5229(7) 0.2279(3) 0.8691(3) 0.0340(11) Uani 1 1 d D . . . .
H11 H 0.573600 0.257355 0.916520 0.041 Uiso 1 1 calc R U . . .
C2 C 0.9719(7) 0.7187(3) 0.8850(2) 0.0312(10) Uani 1 1 d D . . . .
C13 C 0.5061(7) 0.2185(3) 0.7454(3) 0.0377(12) Uani 1 1 d D . . . .
H13 H 0.547615 0.241340 0.708014 0.045 Uiso 1 1 calc R U . . .
C8 C 0.1957(7) 0.0359(3) 0.7719(3) 0.0321(10) Uani 1 1 d . . . . .
C21 C 0.4365(7) 0.7322(3) 0.8619(3) 0.0326(10) Uani 1 1 d . . . . .
H21 H 0.405242 0.757931 0.824622 0.039 Uiso 1 1 calc R U . . .
C40 C 0.3489(8) 0.5541(3) 0.6794(3) 0.0346(11) Uani 1 1 d . . . . .
C38 C 0.0812(8) 0.5969(4) 0.6722(3) 0.0389(12) Uani 1 1 d . . . . .
H38 H -0.047465 0.584552 0.668895 0.047 Uiso 1 1 calc R U . . .
C28 C -0.0375(7) 0.2096(3) 0.7636(3) 0.0321(10) Uani 1 1 d . . . . .
H28 H -0.075741 0.185282 0.714362 0.039 Uiso 1 1 calc R U . . .
C37 C 0.1651(8) 0.6759(3) 0.6739(3) 0.0371(11) Uani 1 1 d . . . . .
C36 C 0.0624(8) 0.7419(4) 0.6761(3) 0.0388(12) Uani 1 1 d . . . . .
C9 C 0.3231(7) 0.1128(3) 0.7862(2) 0.0318(10) Uani 1 1 d D . . . .
C42 C 0.3407(8) 0.6913(4) 0.6741(3) 0.0388(12) Uani 1 1 d . . . . .
H42 H 0.400957 0.746848 0.671904 0.047 Uiso 1 1 calc R U . . .
C12 C 0.5761(7) 0.2585(3) 0.8139(3) 0.0335(10) Uani 1 1 d D . . . .
C30 C 0.2856(9) 0.2118(4) 0.4868(3) 0.0391(11) Uani 1 1 d . . . . .
C29 C 0.2700(9) 0.1580(3) 0.4181(3) 0.0398(12) Uani 1 1 d . . . . .
C32 C 0.1797(13) 0.2399(5) 0.5906(4) 0.075(3) Uani 1 1 d . . . . .
H32 H 0.101237 0.221318 0.621529 0.090 Uiso 1 1 calc R U . . .
C34 C 0.4176(11) 0.3314(6) 0.5748(4) 0.068(2) Uani 1 1 d . . . . .
H34 H 0.509444 0.382186 0.591739 0.082 Uiso 1 1 calc R U . . .
C35 C 0.4110(11) 0.2807(5) 0.5113(4) 0.065(2) Uani 1 1 d . . . . .
H35 H 0.500382 0.294933 0.482784 0.078 Uiso 1 1 calc R U . . .
C31 C 0.1657(14) 0.1933(6) 0.5268(4) 0.078(3) Uani 1 1 d . . . . .
H31 H 0.067422 0.145418 0.509099 0.093 Uiso 1 1 calc R U . . .

loop_
_atom_site_aniso_label
_atom_site_aniso_U_11
_atom_site_aniso_U_22
_atom_site_aniso_U_33
_atom_site_aniso_U_23
_atom_site_aniso_U_13
_atom_site_aniso_U_12
Zn01 0.0308(3) 0.0208(3) 0.0343(3) 0.0028(2) 0.0102(2) -0.0025(2)
Zn02 0.0278(3) 0.0204(3) 0.0344(3) 0.0023(2) 0.0108(2) -0.0027(2)
Zn03 0.0296(3) 0.0225(3) 0.0361(3) 0.0010(2) 0.0119(2) -0.0033(2)
Zn04 0.0298(3) 0.0283(3) 0.0418(3) 0.0029(2) 0.0135(2) -0.0025(2)
P005 0.0329(6) 0.0187(5) 0.0355(6) 0.0028(4) 0.0130(5) -0.0033(4)
P006 0.0349(7) 0.0231(5) 0.0361(6) 0.0020(5) 0.0139(5) -0.0031(5)
P007 0.0316(6) 0.0201(5) 0.0419(7) 0.0042(5) 0.0134(5) -0.0018(4)
O9 0.0330(18) 0.0195(14) 0.0362(17) 0.0045(12) 0.0139(14) -0.0031(12)
O12 0.0326(18) 0.0191(14) 0.0378(17) 0.0020(13) 0.0127(14) -0.0059(13)
O1 0.0331(18) 0.0189(14) 0.0365(17) 0.0025(13) 0.0110(14) -0.0025(12)
O6 0.0307(18) 0.0211(15) 0.049(2) 0.0044(14) 0.0158(15) -0.0034(13)
O8 0.0294(17) 0.0200(14) 0.0358(17) 0.0022(13) 0.0092(14) -0.0036(12)
O3 0.0329(18) 0.0208(15) 0.048(2) 0.0064(14) 0.0134(15) -0.0003(13)
O2 0.0347(19) 0.0193(14) 0.0402(18) 0.0058(13) 0.0116(15) -0.0015(13)
O18 0.0364(19) 0.0286(16) 0.0410(19) 0.0092(14) 0.0163(15) 0.0009(14)
O24 0.0272(16) 0.0219(14) 0.0383(17) 0.0035(13) 0.0120(14) -0.0043(12)
O4 0.0282(17) 0.0241(15) 0.0341(17) 0.0039(13) 0.0103(13) -0.0028(13)
O7 0.0325(18) 0.0217(14) 0.0345(17) 0.0052(12) 0.0127(14) -0.0018(13)
O19 0.0277(16) 0.0212(14) 0.0326(16) 0.0019(12) 0.0113(13) -0.0025(12)
O10 0.0348(19) 0.0234(15) 0.0356(17) 0.0027(13) 0.0111(14) -0.0039(13)
O21 0.0268(16) 0.0264(15) 0.0366(17) 0.0032(13) 0.0125(14) -0.0018(13)
O11 0.0295(17) 0.0192(14) 0.0354(17) 0.0048(12) 0.0119(13) -0.0045(12)
O5 0.0325(18) 0.0268(16) 0.0357(18) -0.0005(14) 0.0110(14) -0.0054(14)
O23 0.0288(17) 0.0289(16) 0.0401(18) 0.0047(14) 0.0123(15) -0.0020(13)
O17 0.036(2) 0.0244(16) 0.048(2) 0.0017(15) 0.0166(16) -0.0030(14)
O20 0.0310(18) 0.0244(15) 0.0360(17) 0.0029(13) 0.0109(14) 0.0002(13)
O15 0.0370(19) 0.0293(17) 0.0369(18) -0.0027(14) 0.0138(15) -0.0067(14)
N00S 0.038(2) 0.0195(16) 0.038(2) 0.0016(15) 0.0171(18) -0.0017(15)
O14 0.047(2) 0.0353(19) 0.0345(18) -0.0024(15) 0.0080(17) 0.0095(17)
N00U 0.029(2) 0.0236(18) 0.037(2) 0.0046(15) 0.0059(16) -0.0019(15)
O16 0.0308(19) 0.0276(17) 0.061(3) 0.0061(17) 0.0046(17) -0.0040(15)
O22 0.043(2) 0.038(2) 0.044(2) 0.0062(17) 0.0147(17) 0.0062(17)
O13 0.056(3) 0.035(2) 0.043(2) 0.0060(16) 0.0096(19) -0.0129(18)
N00Y 0.038(2) 0.0245(18) 0.039(2) 0.0042(16) 0.0136(18) 0.0030(16)
C19 0.033(2) 0.0194(19) 0.043(3) 0.0019(18) 0.016(2) -0.0038(17)
C4 0.031(2) 0.022(2) 0.045(3) 0.0048(18) 0.014(2) 0.0010(17)
C1 0.027(2) 0.024(2) 0.040(2) 0.0065(18) 0.0146(19) -0.0006(17)
C16 0.029(2) 0.023(2) 0.038(2) 0.0058(17) 0.0123(19) -0.0012(17)
C25 0.029(2) 0.0210(19) 0.037(2) 0.0044(17) 0.0101(18) -0.0017(17)
C18 0.038(3) 0.021(2) 0.039(2) 0.0037(18) 0.013(2) 0.0011(18)
C26 0.031(2) 0.0196(19) 0.040(2) 0.0027(17) 0.0130(19) -0.0031(17)
C6 0.043(3) 0.023(2) 0.042(3) 0.0035(19) 0.012(2) -0.003(2)
C7 0.034(3) 0.024(2) 0.042(3) 0.0031(19) 0.010(2) -0.0046(18)
C24 0.032(2) 0.0197(19) 0.040(2) 0.0066(17) 0.012(2) -0.0003(17)
C20 0.032(2) 0.025(2) 0.036(2) 0.0029(18) 0.0066(19) 0.0004(18)
C27 0.036(3) 0.025(2) 0.042(3) 0.0057(19) 0.014(2) -0.0037(19)
C39 0.035(3) 0.029(2) 0.040(3) 0.0067(19) 0.010(2) -0.0031(19)
C15 0.024(2) 0.023(2) 0.043(3) 0.0054(18) 0.0138(19) 0.0004(16)
C23 0.029(2) 0.022(2) 0.042(2) 0.0055(18) 0.015(2) -0.0027(17)
C22 0.030(2) 0.0211(19) 0.039(2) 0.0048(17) 0.0135(19) 0.0000(17)
C17 0.034(3) 0.029(2) 0.039(3) 0.0042(19) 0.007(2) -0.0020(19)
C33 0.038(3) 0.028(2) 0.034(2) -0.0033(18) 0.012(2) -0.001(2)
C10 0.031(2) 0.025(2) 0.044(3) 0.0043(19) 0.015(2) -0.0031(18)
C41 0.038(3) 0.027(2) 0.049(3) 0.006(2) 0.018(2) 0.000(2)
C5 0.030(2) 0.025(2) 0.046(3) 0.0050(19) 0.017(2) -0.0016(18)
C14 0.037(3) 0.027(2) 0.044(3) 0.005(2) 0.019(2) -0.001(2)
C3 0.028(2) 0.027(2) 0.045(3) 0.0075(19) 0.015(2) -0.0001(18)
C11 0.033(2) 0.023(2) 0.044(3) 0.0066(19) 0.016(2) -0.0027(18)
C2 0.030(2) 0.024(2) 0.038(2) 0.0052(18) 0.0124(19) -0.0003(17)
C13 0.038(3) 0.025(2) 0.046(3) 0.002(2) 0.017(2) -0.0022(19)
C8 0.029(2) 0.025(2) 0.042(3) 0.0075(19) 0.012(2) 0.0030(18)
C21 0.034(3) 0.024(2) 0.037(2) 0.0030(18) 0.012(2) 0.0008(18)
C40 0.042(3) 0.023(2) 0.037(2) 0.0047(18) 0.013(2) 0.0001(19)
C38 0.038(3) 0.032(2) 0.046(3) 0.011(2) 0.015(2) -0.003(2)
C28 0.031(2) 0.024(2) 0.038(2) 0.0060(18) 0.0093(19) -0.0022(18)
C37 0.039(3) 0.026(2) 0.041(3) 0.0008(19) 0.011(2) 0.000(2)
C36 0.045(3) 0.031(2) 0.035(2) 0.005(2) 0.011(2) -0.003(2)
C9 0.030(2) 0.026(2) 0.039(2) 0.0093(18) 0.0147(19) -0.0007(18)
C42 0.038(3) 0.029(2) 0.045(3) 0.005(2) 0.012(2) -0.004(2)
C12 0.030(2) 0.022(2) 0.047(3) 0.0066(19) 0.015(2) -0.0013(17)
C30 0.046(3) 0.029(2) 0.037(3) 0.003(2) 0.007(2) 0.001(2)
C29 0.055(3) 0.023(2) 0.039(3) 0.0067(19) 0.009(2) 0.002(2)
C32 0.083(6) 0.057(4) 0.059(4) -0.012(3) 0.038(4) -0.033(4)
C34 0.058(4) 0.070(5) 0.048(4) -0.017(3) 0.023(3) -0.031(4)
C35 0.061(4) 0.065(4) 0.046(3) -0.015(3) 0.025(3) -0.021(3)
C31 0.091(6) 0.062(5) 0.050(4) -0.011(3) 0.025(4) -0.038(4)

loop_
_atom_type_symbol
_atom_type_description
_atom_type_scat_dispersion_real
_atom_type_scat_dispersion_imag
_atom_type_scat_source
C C 0.0033 0.0016 'International Tables Vol C Tables 4.2.6.8 and 6.1.1.4'
H H 0.0000 0.0000 'International Tables Vol C Tables 4.2.6.8 and 6.1.1.4'
N N 0.0061 0.0033 'International Tables Vol C Tables 4.2.6.8 and 6.1.1.4'
O O 0.0106 0.0060 'International Tables Vol C Tables 4.2.6.8 and 6.1.1.4'
P P 0.1023 0.0942 'International Tables Vol C Tables 4.2.6.8 and 6.1.1.4'
Zn Zn 0.2839 1.4301 'International Tables Vol C Tables 4.2.6.8 and 6.1.1.4'

loop_
_geom_angle_atom_site_label_1
_geom_angle_atom_site_label_2
_geom_angle_atom_site_label_3
_geom_angle
_geom_angle_site_symmetry_1
_geom_angle_site_symmetry_3
_geom_angle_publ_flag
O2 Zn01 Zn04 80.39(11) . 2_666 ?
O2 Zn01 O4 93.82(15) . 1_665 ?
O2 Zn01 O7 91.29(15) . . ?
O2 Zn01 O11 173.86(15) . 1_665 ?
O24 Zn01 Zn04 32.05(10) 2_666 2_666 ?
O24 Zn01 O2 87.08(16) 2_666 . ?
O24 Zn01 O4 88.56(14) 2_666 1_665 ?
O24 Zn01 O7 91.04(15) 2_666 . ?
O24 Zn01 O11 86.81(15) 2_666 1_665 ?
O4 Zn01 Zn04 58.16(10) 1_665 2_666 ?
O7 Zn01 Zn04 122.26(11) . 2_666 ?
O7 Zn01 O4 174.84(14) . 1_665 ?
O7 Zn01 O11 88.20(14) . 1_665 ?
O19 Zn01 Zn04 138.44(10) . 2_666 ?
O19 Zn01 O2 98.00(17) . . ?
O19 Zn01 O24 168.38(14) . 2_666 ?
O19 Zn01 O4 80.72(14) . 1_665 ?
O19 Zn01 O7 99.25(15) . . ?
O19 Zn01 O11 88.12(15) . 1_665 ?
O11 Zn01 Zn04 94.71(10) 1_665 2_666 ?
O11 Zn01 O4 86.64(13) 1_665 1_665 ?
O1 Zn02 Zn02 97.75(12) . 2_777 ?
O1 Zn02 O8 172.23(16) . 2_777 ?
O1 Zn02 O19 98.67(16) . . ?
O1 Zn02 O19 92.88(14) . 2_777 ?
O1 Zn02 O21 88.88(15) . . ?
O1 Zn02 O20 83.70(16) . . ?
O8 Zn02 Zn02 89.97(11) 2_777 2_777 ?
O8 Zn02 O21 85.94(15) 2_777 . ?
O8 Zn02 O20 90.38(15) 2_777 . ?
O19 Zn02 Zn02 42.03(10) . 2_777 ?
O19 Zn02 Zn02 41.86(12) 2_777 2_777 ?
O19 Zn02 O8 92.38(14) 2_777 2_777 ?
O19 Zn02 O8 87.57(15) . 2_777 ?
O19 Zn02 O19 83.90(16) . 2_777 ?
O19 Zn02 O21 95.17(15) . . ?
O19 Zn02 O21 178.12(14) 2_777 . ?
O19 Zn02 O20 92.26(15) 2_777 . ?
O19 Zn02 O20 175.56(14) . . ?
O21 Zn02 Zn02 137.18(12) . 2_777 ?
O21 Zn02 O20 88.61(16) . . ?
O20 Zn02 Zn02 134.08(10) . 2_777 ?
O24 Zn03 Zn04 36.22(10) 2_556 2_556 ?
O24 Zn03 C22 80.24(16) 2_556 . ?
O10 Zn03 Zn04 77.39(12) . 2_556 ?
O10 Zn03 O24 91.05(16) . 2_556 ?
O10 Zn03 O14 127.57(17) . 2_556 ?
O10 Zn03 O22 93.95(18) . . ?
O10 Zn03 C22 24.27(15) . . ?
O23 Zn03 Zn04 127.44(13) . 2_556 ?
O23 Zn03 O24 91.49(16) . 2_556 ?
O23 Zn03 O10 119.59(16) . . ?
O23 Zn03 O14 112.80(18) . 2_556 ?
O23 Zn03 O22 89.25(18) . . ?
O23 Zn03 C22 97.94(16) . . ?
O14 Zn03 Zn04 72.96(14) 2_556 2_556 ?
O14 Zn03 O24 89.66(17) 2_556 2_556 ?
O14 Zn03 C22 147.91(17) 2_556 . ?
O22 Zn03 Zn04 141.95(13) . 2_556 ?
O22 Zn03 O24 173.79(16) . 2_556 ?
O22 Zn03 O14 84.38(19) . 2_556 ?
O22 Zn03 C22 105.77(18) . . ?
C22 Zn03 Zn04 81.31(12) . 2_556 ?
Zn03 Zn04 Zn01 64.57(3) 2_556 2_666 ?
O24 Zn04 Zn01 33.69(12) . 2_666 ?
O24 Zn04 Zn03 39.55(13) . 2_556 ?
O24 Zn04 O5 116.42(16) . 2_556 ?
O24 Zn04 C8 96.91(16) . 2_556 ?
O24 Zn04 C36 100.32(17) . 2_566 ?
O5 Zn04 Zn01 90.81(12) 2_556 2_666 ?
O5 Zn04 Zn03 105.70(13) 2_556 2_556 ?
O5 Zn04 C8 24.89(16) 2_556 2_556 ?
O5 Zn04 C36 130.42(19) 2_556 2_566 ?
O17 Zn04 Zn01 107.88(13) 2_566 2_666 ?
O17 Zn04 Zn03 150.06(12) 2_566 2_556 ?
O17 Zn04 O24 118.27(17) 2_566 . ?
O17 Zn04 O5 103.27(17) 2_566 2_556 ?
O17 Zn04 O13 115.7(2) 2_566 . ?
O17 Zn04 C8 102.06(17) 2_566 2_556 ?
O17 Zn04 C36 27.20(18) 2_566 2_566 ?
O13 Zn04 Zn01 130.87(16) . 2_666 ?
O13 Zn04 Zn03 66.35(16) . 2_556 ?
O13 Zn04 O24 102.2(2) . . ?
O13 Zn04 O5 99.97(18) . 2_556 ?
O13 Zn04 C8 121.14(18) . 2_556 ?
O13 Zn04 C36 103.6(2) . 2_566 ?
C8 Zn04 Zn01 67.28(11) 2_556 2_666 ?
C8 Zn04 Zn03 101.01(12) 2_556 2_556 ?
C36 Zn04 Zn01 104.95(13) 2_566 2_666 ?
C36 Zn04 Zn03 123.63(14) 2_566 2_556 ?
C36 Zn04 C8 126.84(19) 2_566 2_556 ?
P006 P005 P007 59.62(6) . . ?
O9 P005 P006 129.66(15) . . ?
O9 P005 P007 127.66(16) . . ?
O9 P005 O12 93.85(19) . . ?
O9 P005 N00U 110.7(2) . . ?
O9 P005 N00Y 110.7(2) . . ?
O12 P005 P006 123.81(16) . . ?
O12 P005 P007 124.13(16) . . ?
N00U P005 P006 28.79(18) . . ?
N00U P005 P007 88.18(19) . . ?
N00U P005 O12 112.6(2) . . ?
N00U P005 N00Y 116.0(3) . . ?
N00Y P005 P006 87.58(19) . . ?
N00Y P005 P007 27.97(18) . . ?
N00Y P005 O12 110.8(2) . . ?
P005 P006 P007 60.76(6) . . ?
O18 P006 P005 127.36(16) . . ?
O18 P006 P007 121.74(18) . . ?
O15 P006 P005 115.47(16) . . ?
O15 P006 P007 123.27(19) . . ?
O15 P006 O18 104.4(2) . . ?
N00S P006 P005 90.42(18) . . ?
N00S P006 P007 29.67(17) . . ?
N00S P006 O18 105.7(2) . . ?
N00S P006 O15 111.9(2) . . ?
N00U P006 P005 28.79(19) . . ?
N00U P006 P007 89.3(2) . . ?
N00U P006 O18 110.9(2) . . ?
N00U P006 O15 104.3(2) . . ?
N00U P006 N00S 119.0(3) . . ?
P006 P007 P005 59.62(6) . . ?
O6 P007 P005 124.73(15) . . ?
O6 P007 P006 125.36(18) . . ?
O6 P007 N00S 109.7(2) . . ?
O6 P007 C12 28.14(19) . . ?
O3 P007 P005 127.52(16) . . ?
O3 P007 P006 126.49(17) . . ?
O3 P007 O6 94.6(2) . . ?
O3 P007 N00S 110.8(2) . . ?
O3 P007 N00Y 112.0(3) . . ?
O3 P007 C12 122.8(2) . . ?
N00S P007 P005 88.87(19) . . ?
N00S P007 P006 29.27(18) . . ?
N00S P007 C12 97.7(2) . . ?
N00Y P007 P005 27.9(2) . . ?
N00Y P007 P006 87.5(2) . . ?
N00Y P007 O6 110.7(2) . . ?
N00Y P007 N00S 116.8(3) . . ?
N00Y P007 C12 95.9(2) . . ?
C12 P007 P005 100.52(13) . . ?
C12 P007 P006 102.55(15) . . ?
C19 O9 P005 124.2(3) . . ?
C26 O12 P005 130.4(3) . . ?
C1 O1 Zn02 123.6(3) . . ?
C12 O6 P007 118.6(4) . . ?
C15 O8 Zn02 129.8(3) . 2_777 ?
C5 O3 P007 122.4(4) . . ?
C1 O2 Zn01 130.5(3) . . ?
C40 O18 P006 123.5(3) . . ?
Zn01 O24 Zn03 115.45(18) 2_666 2_556 ?
Zn01 O24 H24 107.5 2_666 . ?
Zn03 O24 H24 107.5 2_556 . ?
Zn04 O24 Zn01 114.26(18) . 2_666 ?
Zn04 O24 Zn03 104.23(18) . 2_556 ?
Zn04 O24 H24 107.5 . . ?
C8 O4 Zn01 142.6(4) . 1_445 ?
C15 O7 Zn01 122.5(4) . . ?
Zn01 O19 Zn02 117.36(18) . . ?
Zn01 O19 Zn02 119.41(18) . 2_777 ?
Zn01 O19 H19 107.7 . . ?
Zn02 O19 Zn02 96.10(16) . 2_777 ?
Zn02 O19 H19 107.7 . . ?
Zn02 O19 H19 107.7 2_777 . ?
C22 O10 Zn03 114.3(3) . . ?
Zn02 O21 H21A 110.1 . . ?
Zn02 O21 H21B 110.1 . . ?
H21A O21 H21B 108.7 . . ?
C22 O11 Zn01 119.7(3) . 1_445 ?
C8 O5 Zn04 114.8(3) . 2_556 ?
Zn03 O23 H23A 109.5 . . ?
Zn03 O23 H23B 109.7 . . ?
H23A O23 H23B 109.1 . . ?
C36 O17 Zn04 110.0(4) . 2_566 ?
Zn02 O20 H20A 110.0 . . ?
Zn02 O20 H20B 110.2 . . ?
H20A O20 H20B 108.8 . . ?
C33 O15 P006 132.7(4) . . ?
P006 N00S P007 121.1(3) . . ?
C29 O14 Zn03 117.9(4) . 2_556 ?
P006 N00U P005 122.4(3) . . ?
Zn03 O22 H22A 111.2 . . ?
Zn03 O22 H22B 111.8 . . ?
H22A O22 H22B 107.3 . . ?
C29 O13 Zn04 121.4(4) . . ?
P005 N00Y P007 124.1(3) . . ?
C18 C19 O9 117.3(5) . . ?
C20 C19 O9 120.5(5) . . ?
C20 C19 C18 122.1(5) . . ?
C5 C4 H4 120.8 . . ?
C3 C4 H4 120.8 . . ?
C3 C4 C5 118.5(5) . . ?
O1 C1 O2 126.4(5) . . ?
O1 C1 C2 116.6(5) . . ?
O2 C1 C2 117.0(5) . . ?
C17 C16 C15 118.8(5) . . ?
C21 C16 C15 121.6(5) . . ?
C21 C16 C17 119.6(5) . . ?
C26 C25 H25 121.0 . . ?
C26 C25 C24 118.1(5) . . ?
C24 C25 H25 121.0 . . ?
C19 C18 H18 120.7 . . ?
C19 C18 C17 118.7(6) . . ?
C17 C18 H18 120.7 . . ?
C25 C26 O12 113.5(5) . . ?
C27 C26 O12 124.7(5) . . ?
C27 C26 C25 121.6(5) . . ?
C7 C6 H6 120.8 . . ?
C7 C6 C5 118.3(5) . . ?
C5 C6 H6 120.8 . . ?
C6 C7 H7 120.1 . . ?
C6 C7 C2 119.7(5) . . ?
C2 C7 H7 120.1 . . ?
C25 C24 H24A 119.1 . . ?
C23 C24 C25 121.9(5) . . ?
C23 C24 H24A 119.1 . . ?
C19 C20 H20 120.7 . . ?
C19 C20 C21 118.6(5) . . ?
C21 C20 H20 120.7 . . ?
C26 C27 H27 120.5 . . ?
C26 C27 C28 118.9(5) . . ?
C28 C27 H27 120.5 . . ?
C40 C39 H39 121.1 . . ?
C40 C39 C38 117.7(5) . . ?
C38 C39 H39 121.1 . . ?
O8 C15 O7 125.6(5) . . ?
O8 C15 C16 116.9(5) . . ?
O7 C15 C16 117.4(5) . . ?
C24 C23 C22 120.8(5) . . ?
C24 C23 C28 118.8(5) . . ?
C28 C23 C22 120.4(5) . . ?
O10 C22 Zn03 41.4(2) . . ?
O10 C22 O11 123.0(5) . . ?
O10 C22 C23 119.4(5) . . ?
O11 C22 Zn03 81.7(3) . . ?
O11 C22 C23 117.6(5) . . ?
C23 C22 Zn03 160.7(4) . . ?
C16 C17 C18 120.4(5) . . ?
C16 C17 H17 119.8 . . ?
C18 C17 H17 119.8 . . ?
C32 C33 O15 115.7(5) . . ?
C32 C33 C34 119.3(6) . . ?
C34 C33 O15 125.0(5) . . ?
C11 C10 H10 120.0 . . ?
C9 C10 H10 120.0 . . ?
C9 C10 C11 120.0(5) . . ?
C40 C41 H41 120.4 . . ?
C42 C41 H41 120.4 . . ?
C42 C41 C40 119.1(6) . . ?
O3 C5 C4 116.9(5) . . ?
O3 C5 C6 120.6(5) . . ?
C4 C5 C6 122.4(4) . . ?
C13 C14 H14 120.7 . . ?
C13 C14 C9 118.6(5) . . ?
C9 C14 H14 120.7 . . ?
C4 C3 H3 120.0 . . ?
C4 C3 C2 120.0(5) . . ?
C2 C3 H3 120.0 . . ?
C10 C11 H11 121.0 . . ?
C12 C11 C10 118.1(5) . . ?
C12 C11 H11 121.0 . . ?
C7 C2 C1 119.1(5) . . ?
C3 C2 C1 119.8(5) . . ?
C3 C2 C7 121.0(4) . . ?
C14 C13 H13 120.5 . . ?
C12 C13 C14 119.0(5) . . ?
C12 C13 H13 120.5 . . ?
O4 C8 Zn04 84.2(3) . 2_556 ?
O4 C8 O5 124.4(5) . . ?
O4 C8 C9 120.5(5) . . ?
O5 C8 Zn04 40.3(2) . 2_556 ?
O5 C8 C9 115.1(5) . . ?
C9 C8 Zn04 155.2(4) . 2_556 ?
C16 C21 C20 120.6(5) . . ?
C16 C21 H21 119.7 . . ?
C20 C21 H21 119.7 . . ?
O18 C40 C41 116.1(5) . . ?
C39 C40 O18 122.4(5) . . ?
C39 C40 C41 121.5(6) . . ?
C39 C38 H38 119.3 . . ?
C39 C38 C37 121.5(6) . . ?
C37 C38 H38 119.3 . . ?
C27 C28 C23 120.6(5) . . ?
C27 C28 H28 119.7 . . ?
C23 C28 H28 119.7 . . ?
C38 C37 C36 119.1(5) . . ?
C42 C37 C38 119.0(6) . . ?
C42 C37 C36 121.8(5) . . ?
O17 C36 Zn04 42.8(3) . 2_566 ?
O17 C36 C37 116.0(5) . . ?
O16 C36 Zn04 79.0(4) . 2_566 ?
O16 C36 O17 121.8(6) . . ?
O16 C36 C37 122.2(5) . . ?
C37 C36 Zn04 158.8(4) . 2_566 ?
C10 C9 C14 121.5(4) . . ?
C10 C9 C8 119.3(4) . . ?
C14 C9 C8 119.1(5) . . ?
C41 C42 C37 120.9(5) . . ?
C41 C42 H42 119.6 . . ?
C37 C42 H42 119.6 . . ?
O6 C12 P007 33.3(2) . . ?
O6 C12 C11 118.0(5) . . ?
O6 C12 C13 119.2(4) . . ?
C11 C12 P007 121.0(3) . . ?
C11 C12 C13 122.8(4) . . ?
C13 C12 P007 107.8(4) . . ?
C35 C30 C29 123.2(6) . . ?
C35 C30 C31 118.1(6) . . ?
C31 C30 C29 118.7(6) . . ?
O14 C29 O13 122.7(6) . . ?
O14 C29 C30 120.6(6) . . ?
O13 C29 C30 116.6(6) . . ?
C33 C32 H32 119.2 . . ?
C33 C32 C31 121.6(7) . . ?
C31 C32 H32 119.2 . . ?
C33 C34 H34 120.6 . . ?
C33 C34 C35 118.8(6) . . ?
C35 C34 H34 120.6 . . ?
C30 C35 C34 121.6(7) . . ?
C30 C35 H35 119.2 . . ?
C34 C35 H35 119.2 . . ?
C30 C31 H31 120.0 . . ?
C32 C31 C30 120.0(7) . . ?
C32 C31 H31 120.0 . . ?

loop_
_geom_bond_atom_site_label_1
_geom_bond_atom_site_label_2
_geom_bond_distance
_geom_bond_site_symmetry_2
_geom_bond_publ_flag
Zn01 Zn04 3.0989(11) 2_666 ?
Zn01 O2 1.896(4) . ?
Zn01 O24 1.886(4) 2_666 ?
Zn01 O4 2.169(3) 1_665 ?
Zn01 O7 1.929(3) . ?
Zn01 O19 1.829(4) . ?
Zn01 O11 2.035(4) 1_665 ?
Zn02 Zn02 2.8609(13) 2_777 ?
Zn02 O1 1.899(3) . ?
Zn02 O8 1.938(3) 2_777 ?
Zn02 O19 1.920(4) . ?
Zn02 O19 1.926(3) 2_777 ?
Zn02 O21 1.954(3) . ?
Zn02 O20 2.029(4) . ?
Zn03 Zn04 2.9591(11) 2_556 ?
Zn03 O24 1.944(4) 2_556 ?
Zn03 O10 1.877(3) . ?
Zn03 O23 1.873(3) . ?
Zn03 O14 1.901(4) 2_556 ?
Zn03 O22 1.899(5) . ?
Zn03 C22 2.586(5) . ?
Zn04 O24 1.804(3) . ?
Zn04 O5 1.814(3) 2_556 ?
Zn04 O17 1.796(4) 2_566 ?
Zn04 O13 1.801(5) . ?
Zn04 C8 2.546(5) 2_556 ?
Zn04 C36 2.484(6) 2_566 ?
P005 P006 2.5560(19) . ?
P005 P007 2.585(2) . ?
P005 O9 1.458(3) . ?
P005 O12 1.462(3) . ?
P005 N00U 1.458(5) . ?
P005 N00Y 1.462(5) . ?
P006 P007 2.556(2) . ?
P006 O18 1.472(4) . ?
P006 O15 1.463(4) . ?
P006 N00S 1.459(5) . ?
P006 N00U 1.458(4) . ?
P007 O6 1.465(4) . ?
P007 O3 1.460(4) . ?
P007 N00S 1.477(5) . ?
P007 N00Y 1.465(4) . ?
P007 C12 2.344(5) . ?
O9 C19 1.294(5) . ?
O12 C26 1.293(5) . ?
O1 C1 1.169(6) . ?
O6 C12 1.259(5) . ?
O8 C15 1.153(6) . ?
O3 C5 1.258(6) . ?
O2 C1 1.171(6) . ?
O18 C40 1.283(7) . ?
O24 H24 0.9800 . ?
O4 C8 1.151(6) . ?
O7 C15 1.172(6) . ?
O19 H19 0.9800 . ?
O10 C22 1.166(6) . ?
O21 H21A 0.8622 . ?
O21 H21B 0.8618 . ?
O11 C22 1.171(6) . ?
O5 C8 1.181(6) . ?
O23 H23A 0.8546 . ?
O23 H23B 0.8545 . ?
O17 C36 1.208(6) . ?
O20 H20A 0.8609 . ?
O20 H20B 0.8607 . ?
O15 C33 1.275(6) . ?
O14 C29 1.154(7) . ?
O16 C36 1.150(7) . ?
O22 H22A 0.8798 . ?
O22 H22B 0.8797 . ?
O13 C29 1.178(7) . ?
C19 C18 1.287(8) . ?
C19 C20 1.264(8) . ?
C4 H4 0.9300 . ?
C4 C5 1.338(6) . ?
C4 C3 1.331(5) . ?
C1 C2 1.368(6) . ?
C16 C15 1.395(6) . ?
C16 C17 1.288(8) . ?
C16 C21 1.279(7) . ?
C25 H25 0.9300 . ?
C25 C26 1.287(7) . ?
C25 C24 1.291(6) . ?
C18 H18 0.9300 . ?
C18 C17 1.288(7) . ?
C26 C27 1.272(8) . ?
C6 H6 0.9300 . ?
C6 C7 1.333(5) . ?
C6 C5 1.344(6) . ?
C7 H7 0.9300 . ?
C7 C2 1.344(6) . ?
C24 H24A 0.9300 . ?
C24 C23 1.264(7) . ?
C20 H20 0.9300 . ?
C20 C21 1.303(7) . ?
C27 H27 0.9300 . ?
C27 C28 1.289(7) . ?
C39 H39 0.9300 . ?
C39 C40 1.281(8) . ?
C39 C38 1.288(8) . ?
C23 C22 1.400(6) . ?
C23 C28 1.296(7) . ?
C17 H17 0.9300 . ?
C33 C32 1.258(8) . ?
C33 C34 1.262(8) . ?
C10 H10 0.9300 . ?
C10 C11 1.334(5) . ?
C10 C9 1.331(6) . ?
C41 H41 0.9300 . ?
C41 C40 1.294(7) . ?
C41 C42 1.272(8) . ?
C14 H14 0.9300 . ?
C14 C13 1.336(6) . ?
C14 C9 1.341(6) . ?
C3 H3 0.9300 . ?
C3 C2 1.335(6) . ?
C11 H11 0.9300 . ?
C11 C12 1.330(6) . ?
C13 H13 0.9300 . ?
C13 C12 1.330(6) . ?
C8 C9 1.361(6) . ?
C21 H21 0.9300 . ?
C38 H38 0.9300 . ?
C38 C37 1.292(7) . ?
C28 H28 0.9300 . ?
C37 C36 1.389(8) . ?
C37 C42 1.278(8) . ?
C42 H42 0.9300 . ?
C30 C29 1.377(8) . ?
C30 C35 1.268(9) . ?
C30 C31 1.269(9) . ?
C32 H32 0.9300 . ?
C32 C31 1.260(10) . ?
C34 H34 0.9300 . ?
C34 C35 1.286(9) . ?
C35 H35 0.9300 . ?
C31 H31 0.9300 . ?

loop_
_geom_torsion_atom_site_label_1
_geom_torsion_atom_site_label_2
_geom_torsion_atom_site_label_3
_geom_torsion_atom_site_label_4
_geom_torsion
_geom_torsion_site_symmetry_1
_geom_torsion_site_symmetry_2
_geom_torsion_site_symmetry_3
_geom_torsion_site_symmetry_4
_geom_torsion_publ_flag
Zn01 Zn04 O24 Zn03 -126.9(3) 2_666 . . 2_556 ?
Zn01 Zn04 O13 C29 61.3(6) 2_666 . . . ?
Zn01 O2 C1 O1 -40.8(8) . . . . ?
Zn01 O2 C1 C2 137.9(4) . . . . ?
Zn01 O4 C8 Zn04 -36.1(5) 1_445 . . 2_556 ?
Zn01 O4 C8 O5 -32.7(10) 1_445 . . . ?
Zn01 O4 C8 C9 146.3(5) 1_445 . . . ?
Zn01 O7 C15 O8 51.5(7) . . . . ?
Zn01 O7 C15 C16 -126.0(4) . . . . ?
Zn01 O11 C22 Zn03 74.3(3) 1_445 . . . ?
Zn01 O11 C22 O10 72.0(7) 1_445 . . . ?
Zn01 O11 C22 C23 -106.9(5) 1_445 . . . ?
Zn02 Zn02 O1 C1 87.8(4) 2_777 . . . ?
Zn02 O1 C1 O2 -10.9(8) . . . . ?
Zn02 O1 C1 C2 170.3(3) . . . . ?
Zn02 O8 C15 O7 -1.2(8) 2_777 . . . ?
Zn02 O8 C15 C16 176.4(3) 2_777 . . . ?
Zn03 Zn04 O24 Zn01 126.9(3) 2_556 . . 2_666 ?
Zn03 Zn04 O13 C29 58.3(5) 2_556 . . . ?
Zn03 O10 C22 O11 3.4(7) . . . . ?
Zn03 O10 C22 C23 -177.7(4) . . . . ?
Zn03 O14 C29 O13 -10.9(9) 2_556 . . . ?
Zn03 O14 C29 C30 167.2(4) 2_556 . . . ?
Zn04 Zn01 O2 C1 175.6(5) 2_666 . . . ?
Zn04 Zn01 O19 Zn02 169.16(7) 2_666 . . 2_777 ?
Zn04 Zn01 O19 Zn02 -75.4(2) 2_666 . . . ?
Zn04 Zn03 O10 C22 -96.9(4) 2_556 . . . ?
Zn04 O5 C8 O4 -5.3(7) 2_556 . . . ?
Zn04 O5 C8 C9 175.7(4) 2_556 . . . ?
Zn04 O17 C36 O16 -1.4(7) 2_566 . . . ?
Zn04 O17 C36 C37 -179.8(4) 2_566 . . . ?
Zn04 O13 C29 O14 -54.3(9) . . . . ?
Zn04 O13 C29 C30 127.6(5) . . . . ?
Zn04 C8 C9 C10 -166.0(7) 2_556 . . . ?
Zn04 C8 C9 C14 13.2(13) 2_556 . . . ?
P005 P006 O18 C40 -54.3(5) . . . . ?
P005 P006 O15 C33 -158.2(5) . . . . ?
P005 P006 N00S P007 -1.5(3) . . . . ?
P005 P007 O6 C12 34.4(5) . . . . ?
P005 P007 O3 C5 -33.4(5) . . . . ?
P005 P007 N00S P006 1.5(3) . . . . ?
P005 O9 C19 C18 -114.2(5) . . . . ?
P005 O9 C19 C20 70.9(6) . . . . ?
P005 O12 C26 C25 144.8(5) . . . . ?
P005 O12 C26 C27 -39.4(8) . . . . ?
P006 P005 O9 C19 -30.4(5) . . . . ?
P006 P005 O12 C26 20.8(6) . . . . ?
P006 P005 N00Y P007 -1.1(3) . . . . ?
P006 P007 O6 C12 -40.4(4) . . . . ?
P006 P007 O3 C5 43.6(5) . . . . ?
P006 P007 N00Y P005 1.1(3) . . . . ?
P006 O18 C40 C39 -33.8(7) . . . . ?
P006 O18 C40 C41 145.6(5) . . . . ?
P006 O15 C33 C32 164.3(7) . . . . ?
P006 O15 C33 C34 -16.0(11) . . . . ?
P007 P005 O9 C19 48.6(5) . . . . ?
P007 P005 O12 C26 -52.8(6) . . . . ?
P007 P005 N00U P006 6.9(3) . . . . ?
P007 P006 O18 C40 -129.8(4) . . . . ?
P007 P006 O15 C33 -87.7(6) . . . . ?
P007 P006 N00U P005 -6.9(3) . . . . ?
P007 O6 C12 C11 -104.6(5) . . . . ?
P007 O6 C12 C13 77.7(6) . . . . ?
P007 O3 C5 C4 125.2(5) . . . . ?
P007 O3 C5 C6 -58.1(6) . . . . ?
O9 P005 O12 C26 165.4(5) . . . . ?
O9 P005 N00U P006 136.8(3) . . . . ?
O9 P005 N00Y P007 -132.9(3) . . . . ?
O9 C19 C18 C17 -173.0(5) . . . . ?
O9 C19 C20 C21 175.0(5) . . . . ?
O12 P005 O9 C19 -171.7(5) . . . . ?
O12 P005 N00U P006 -119.6(3) . . . . ?
O12 P005 N00Y P007 124.3(3) . . . . ?
O12 C26 C27 C28 -175.0(5) . . . . ?
O1 C1 C2 C7 168.2(5) . . . . ?
O1 C1 C2 C3 -9.2(7) . . . . ?
O6 P007 O3 C5 -174.9(4) . . . . ?
O6 P007 N00S P006 128.2(3) . . . . ?
O6 P007 N00Y P005 -126.0(3) . . . . ?
O3 P007 O6 C12 177.5(4) . . . . ?
O3 P007 N00S P006 -128.6(3) . . . . ?
O3 P007 N00Y P005 129.8(3) . . . . ?
O2 Zn01 O19 Zn02 9.1(2) . . . . ?
O2 Zn01 O19 Zn02 -106.3(2) . . . 2_777 ?
O2 C1 C2 C7 -10.7(7) . . . . ?
O2 C1 C2 C3 171.9(5) . . . . ?
O18 P006 O15 C33 57.2(6) . . . . ?
O18 P006 N00S P007 127.7(3) . . . . ?
O18 P006 N00U P005 -130.9(3) . . . . ?
O24 Zn01 O2 C1 -152.8(5) 2_666 . . . ?
O24 Zn01 O19 Zn02 138.3(7) 2_666 . . 2_777 ?
O24 Zn01 O19 Zn02 -106.3(8) 2_666 . . . ?
O24 Zn03 O10 C22 -63.1(4) 2_556 . . . ?
O24 Zn04 O13 C29 41.2(5) . . . . ?
O4 Zn01 O2 C1 118.8(5) 1_665 . . . ?
O4 Zn01 O19 Zn02 161.1(2) 1_665 . . 2_777 ?
O4 Zn01 O19 Zn02 -83.51(18) 1_665 . . . ?
O4 C8 C9 C10 8.3(8) . . . . ?
O4 C8 C9 C14 -172.6(5) . . . . ?
O7 Zn01 O2 C1 -61.9(5) . . . . ?
O7 Zn01 O19 Zn02 101.71(19) . . . . ?
O7 Zn01 O19 Zn02 -13.7(2) . . . 2_777 ?
O19 Zn01 O2 C1 37.7(5) . . . . ?
O19 Zn02 O1 C1 129.6(4) 2_777 . . . ?
O19 Zn02 O1 C1 45.3(4) . . . . ?
O21 Zn02 O1 C1 -49.8(4) . . . . ?
O11 Zn01 O19 Zn02 74.2(2) 1_665 . . 2_777 ?
O11 Zn01 O19 Zn02 -170.41(18) 1_665 . . . ?
O5 Zn04 O24 Zn01 44.2(3) 2_556 . . 2_666 ?
O5 Zn04 O24 Zn03 -82.7(2) 2_556 . . 2_556 ?
O5 Zn04 O13 C29 161.2(5) 2_556 . . . ?
O5 C8 C9 C10 -172.7(5) . . . . ?
O5 C8 C9 C14 6.5(8) . . . . ?
O23 Zn03 O10 C22 29.3(5) . . . . ?
O17 Zn04 O24 Zn01 -79.7(2) 2_566 . . 2_666 ?
O17 Zn04 O24 Zn03 153.36(17) 2_566 . . 2_556 ?
O17 Zn04 O13 C29 -88.8(5) 2_566 . . . ?
O20 Zn02 O1 C1 -138.5(4) . . . . ?
O15 P006 O18 C40 84.6(5) . . . . ?
O15 P006 N00S P007 -119.3(3) . . . . ?
O15 P006 N00U P005 117.3(3) . . . . ?
O15 C33 C32 C31 171.7(10) . . . . ?
O15 C33 C34 C35 -176.5(8) . . . . ?
N00S P006 O18 C40 -157.2(4) . . . . ?
N00S P006 O15 C33 -56.6(6) . . . . ?
N00S P006 N00U P005 -8.1(4) . . . . ?
N00S P007 O6 C12 -68.5(4) . . . . ?
N00S P007 O3 C5 72.0(5) . . . . ?
N00S P007 N00Y P005 0.5(4) . . . . ?
O14 Zn03 O10 C22 -153.4(4) 2_556 . . . ?
N00U P005 O9 C19 -55.8(5) . . . . ?
N00U P005 O12 C26 51.1(6) . . . . ?
N00U P005 N00Y P007 -5.7(4) . . . . ?
N00U P006 O18 C40 -27.1(5) . . . . ?
N00U P006 O15 C33 173.5(6) . . . . ?
N00U P006 N00S P007 2.4(4) . . . . ?
O22 Zn03 O10 C22 120.6(4) . . . . ?
O13 Zn04 O24 Zn01 152.0(2) . . . 2_666 ?
O13 Zn04 O24 Zn03 25.1(2) . . . 2_556 ?
N00Y P005 O9 C19 74.3(5) . . . . ?
N00Y P005 O12 C26 -80.7(5) . . . . ?
N00Y P005 N00U P006 9.5(4) . . . . ?
N00Y P007 O6 C12 61.8(5) . . . . ?
N00Y P007 O3 C5 -60.3(5) . . . . ?
N00Y P007 N00S P006 1.2(4) . . . . ?
C19 C18 C17 C16 -2.7(8) . . . . ?
C19 C20 C21 C16 -1.8(8) . . . . ?
C4 C3 C2 C1 176.3(5) . . . . ?
C4 C3 C2 C7 -1.0(8) . . . . ?
C25 C26 C27 C28 0.5(9) . . . . ?
C25 C24 C23 C22 179.0(5) . . . . ?
C25 C24 C23 C28 -1.5(9) . . . . ?
C18 C19 C20 C21 0.4(8) . . . . ?
C26 C25 C24 C23 2.4(8) . . . . ?
C26 C27 C28 C23 0.6(9) . . . . ?
C6 C7 C2 C1 -178.7(5) . . . . ?
C6 C7 C2 C3 -1.3(8) . . . . ?
C7 C6 C5 O3 -178.9(5) . . . . ?
C7 C6 C5 C4 -2.4(8) . . . . ?
C24 C25 C26 O12 174.0(5) . . . . ?
C24 C25 C26 C27 -1.9(9) . . . . ?
C24 C23 C22 Zn03 -179.5(9) . . . . ?
C24 C23 C22 O10 -174.9(5) . . . . ?
C24 C23 C22 O11 4.0(8) . . . . ?
C24 C23 C28 C27 -0.1(9) . . . . ?
C20 C19 C18 C17 1.8(8) . . . . ?
C39 C38 C37 C36 -175.3(5) . . . . ?
C39 C38 C37 C42 4.1(9) . . . . ?
C15 C16 C17 C18 -177.8(5) . . . . ?
C15 C16 C21 C20 -180.0(5) . . . . ?
C22 C23 C28 C27 179.5(5) . . . . ?
C17 C16 C15 O8 -24.7(7) . . . . ?
C17 C16 C15 O7 153.0(5) . . . . ?
C17 C16 C21 C20 0.9(8) . . . . ?
C33 C32 C31 C30 8.6(19) . . . . ?
C33 C34 C35 C30 0.9(16) . . . . ?
C10 C11 C12 P007 144.5(4) . . . . ?
C10 C11 C12 O6 -177.2(5) . . . . ?
C10 C11 C12 C13 0.3(9) . . . . ?
C5 C4 C3 C2 1.6(8) . . . . ?
C5 C6 C7 C2 2.9(8) . . . . ?
C14 C13 C12 P007 -147.4(5) . . . . ?
C14 C13 C12 O6 178.3(5) . . . . ?
C14 C13 C12 C11 0.8(9) . . . . ?
C3 C4 C5 O3 176.7(5) . . . . ?
C3 C4 C5 C6 0.1(8) . . . . ?
C11 C10 C9 C14 -0.8(9) . . . . ?
C11 C10 C9 C8 178.4(5) . . . . ?
C13 C14 C9 C10 1.9(9) . . . . ?
C13 C14 C9 C8 -177.3(5) . . . . ?
C8 Zn04 O24 Zn01 28.0(2) 2_556 . . 2_666 ?
C8 Zn04 O24 Zn03 -98.94(18) 2_556 . . 2_556 ?
C8 Zn04 O13 C29 147.1(5) 2_556 . . . ?
C21 C16 C15 O8 156.2(5) . . . . ?
C21 C16 C15 O7 -26.1(8) . . . . ?
C21 C16 C17 C18 1.3(8) . . . . ?
C40 C39 C38 C37 -0.2(9) . . . . ?
C40 C41 C42 C37 0.9(9) . . . . ?
C38 C39 C40 O18 175.9(5) . . . . ?
C38 C39 C40 C41 -3.5(9) . . . . ?
C38 C37 C36 Zn04 166.3(9) . . . 2_566 ?
C38 C37 C36 O17 166.6(6) . . . . ?
C38 C37 C36 O16 -11.8(9) . . . . ?
C38 C37 C42 C41 -4.5(9) . . . . ?
C28 C23 C22 Zn03 0.9(15) . . . . ?
C28 C23 C22 O10 5.6(8) . . . . ?
C28 C23 C22 O11 -175.5(5) . . . . ?
C36 Zn04 O24 Zn01 -101.5(2) 2_566 . . 2_666 ?
C36 Zn04 O24 Zn03 131.58(18) 2_566 . . 2_556 ?
C36 Zn04 O13 C29 -62.8(5) 2_566 . . . ?
C36 C37 C42 C41 174.9(6) . . . . ?
C9 C10 C11 C12 -0.3(8) . . . . ?
C9 C14 C13 C12 -1.8(9) . . . . ?
C42 C41 C40 O18 -176.2(5) . . . . ?
C42 C41 C40 C39 3.2(9) . . . . ?
C42 C37 C36 Zn04 -13.1(15) . . . 2_566 ?
C42 C37 C36 O17 -12.8(8) . . . . ?
C42 C37 C36 O16 168.8(6) . . . . ?
C12 P007 O3 C5 -173.5(4) . . . . ?
C12 P007 N00S P006 101.9(3) . . . . ?
C12 P007 N00Y P005 -101.3(3) . . . . ?
C29 C30 C35 C34 177.3(9) . . . . ?
C29 C30 C31 C32 177.9(10) . . . . ?
C32 C33 C34 C35 3.2(15) . . . . ?
C34 C33 C32 C31 -8.0(17) . . . . ?
C35 C30 C29 O14 20.5(11) . . . . ?
C35 C30 C29 O13 -161.3(8) . . . . ?
C35 C30 C31 C32 -4.2(16) . . . . ?
C31 C30 C29 O14 -161.8(8) . . . . ?
C31 C30 C29 O13 16.4(11) . . . . ?
C31 C30 C35 C34 -0.4(15) . . . . ?

loop_
_smtbx_masks_void_nr
_smtbx_masks_void_average_x
_smtbx_masks_void_average_y
_smtbx_masks_void_average_z
_smtbx_masks_void_volume
_smtbx_masks_void_count_electrons
_smtbx_masks_void_content
1 -0.719 -0.798 0.500 352.9 44.2 ?
